data_2202548
loop_
_publ_author_name
'Demir, Selcuk'
'Yilmaz, Veysel T.'
'Harrison, William T. A.'

_publ_section_title
;
 Triethanolammonium dihydrogenphosphate
;
_journal_issue 7
_journal_name_full 'Acta Crystallographica Section E'
_journal_page_first o907
_journal_page_last o909
_journal_paper_doi 10.1107/S1600536803011188
_journal_volume 59
_journal_year 2003
_chemical_formula_iupac 'C6 H16 N O3 1+, H2 P O4 1-'
_chemical_formula_moiety 'C6 H16 N O3 1+, H2 P O4 1-'
_chemical_formula_sum 'C6 H18 N O7 P'
_chemical_formula_weight 247.18
_chemical_name_systematic
;
Triethanolammonium dihydrogenphosphate
;
_space_group_IT_number 4
_symmetry_cell_setting monoclinic
_symmetry_space_group_name_Hall 'P 2yb'
_symmetry_space_group_name_H-M 'P 1 21 1'
_atom_sites_solution_hydrogens 'geom (C-H) and difmap (O-H and N-H)'
_atom_sites_solution_primary direct
_atom_sites_solution_secondary difmap
_audit_creation_method SHELXL-97
_cell_angle_alpha 90.00
_cell_angle_beta 116.3540(10)
_cell_angle_gamma 90.00
_cell_formula_units_Z 4
_cell_length_a 14.1354(7)
_cell_length_b 5.5364(3)
_cell_length_c 15.5323(7)
_cell_measurement_reflns_used 3525
_cell_measurement_temperature 293(2)
_cell_measurement_theta_max 28.07
_cell_measurement_theta_min 2.61
_cell_volume 1089.21(9)
_computing_cell_refinement 'SAINT (Bruker, 1999)'
_computing_data_collection 'SMART (Bruker, 1999)'
_computing_data_reduction SAINT
_computing_molecular_graphics 'ORTEP-3 (Farrugia, 1997) and ATOMS (Shape Software, 1999)'
_computing_publication_material SHELXL97
_computing_structure_refinement 'SHELXL97 (Sheldrick, 1997)'
_computing_structure_solution 'SHELXS97 (Sheldrick, 1990)'
_diffrn_ambient_temperature 293(2)
_diffrn_measured_fraction_theta_full 0.991
_diffrn_measured_fraction_theta_max 0.991
_diffrn_measurement_device_type 'Bruker SMART1000 CCD'
_diffrn_measurement_method \w
_diffrn_radiation_monochromator graphite
_diffrn_radiation_source 'fine-focus sealed tube'
_diffrn_radiation_type MoK\a
_diffrn_radiation_wavelength 0.71073
_diffrn_reflns_av_R_equivalents 0.0252
_diffrn_reflns_av_sigmaI/netI 0.0417
_diffrn_reflns_limit_h_max 19
_diffrn_reflns_limit_h_min -19
_diffrn_reflns_limit_k_max 7
_diffrn_reflns_limit_k_min -5
_diffrn_reflns_limit_l_max 21
_diffrn_reflns_limit_l_min -21
_diffrn_reflns_number 9297
_diffrn_reflns_theta_full 30.08
_diffrn_reflns_theta_max 30.08
_diffrn_reflns_theta_min 2.61
_diffrn_standards_decay_% 0
_exptl_absorpt_coefficient_mu 0.271
_exptl_absorpt_correction_T_max 0.989
_exptl_absorpt_correction_T_min 0.885
_exptl_absorpt_correction_type multi-scan
_exptl_absorpt_process_details '(SADABS; Bruker, 1999)'
_exptl_crystal_colour colourless
_exptl_crystal_density_diffrn 1.507
_exptl_crystal_density_method 'not measured'
_exptl_crystal_description blade
_exptl_crystal_F_000 528
_exptl_crystal_size_max 0.45
_exptl_crystal_size_mid 0.12
_exptl_crystal_size_min 0.04
_refine_diff_density_max 0.273
_refine_diff_density_min -0.275
_refine_ls_abs_structure_details 'Flack (1983)'
_refine_ls_abs_structure_Flack 0.18(8)
_refine_ls_extinction_method none
_refine_ls_goodness_of_fit_ref 0.978
_refine_ls_hydrogen_treatment constr
_refine_ls_matrix_type full
_refine_ls_number_parameters 284
_refine_ls_number_reflns 4714
_refine_ls_number_restraints 1
_refine_ls_restrained_S_all 0.978
_refine_ls_R_factor_all 0.0511
_refine_ls_R_factor_gt 0.0368
_refine_ls_shift/su_max <0.001
_refine_ls_shift/su_mean 0.000
_refine_ls_structure_factor_coef Fsqd
_refine_ls_weighting_details 'calc w = 1/[\s^2^(Fo^2^)+(0.0442P)^2^] where P = (Fo^2^+2Fc^2^)/3'
_refine_ls_weighting_scheme calc
_refine_ls_wR_factor_gt 0.0799
_refine_ls_wR_factor_ref 0.0843
_reflns_number_gt 3779
_reflns_number_total 4714
_reflns_threshold_expression I>2\s(I)
_cod_data_source_file cv6195.cif
_cod_data_source_block I
_cod_depositor_comments
;
The following automatic conversions were performed:
'_symmetry_cell_setting' value 'Monoclinic' changed to 'monoclinic'
according to '/home/saulius/struct/CIF-dictionaries/cif_core.dic'
dictionary named 'cif_core.dic' version 2.4.1 from 2010-06-29.

Automatic conversion script
Id: cif_fix_enum 1527 2010-12-29 10:47:43Z saulius 

The following automatic conversions were performed:

'_symmetry_cell_setting' value 'Monoclinic' changed to 'monoclinic'
according to /home/saulius/struct/CIF-dictionaries/cif_core.dic
dictionary named 'cif_core.dic' version 2.4.1 from 2010-06-29.

Automatic conversion script
Id: cif_fix_values 1715 2011-07-08 13:25:40Z adriana 
;
_cod_original_sg_symbol_H-M 'P 21'
_cod_database_code 2202548
_cod_database_fobs_code 2202548

loop_
_symmetry_equiv_pos_as_xyz
'x, y, z'
'-x, y+1/2, -z'

loop_
_atom_site_label
_atom_site_fract_x
_atom_site_fract_y
_atom_site_fract_z
_atom_site_U_iso_or_equiv
_atom_site_adp_type
_atom_site_calc_flag
_atom_site_refinement_flags
_atom_site_occupancy
_atom_site_disorder_assembly
_atom_site_disorder_group
_atom_site_type_symbol
P1 0.31964(4) 0.61894(11) 0.19862(4) 0.02914(14) Uani d . 1 . . P
O1 0.39078(13) 0.6776(4) 0.15381(12) 0.0444(5) Uani d . 1 . . O
O2 0.20379(12) 0.6632(3) 0.13789(11) 0.0361(4) Uani d . 1 . . O
O3 0.34045(13) 0.3471(3) 0.22959(13) 0.0435(4) Uani d . 1 . . O
H1 0.3051 0.2888 0.2548 0.052 Uiso d R 1 . . H
O4 0.35691(12) 0.7616(4) 0.29626(11) 0.0392(4) Uani d . 1 . . O
H2 0.3119 0.8784 0.2883 0.047 Uiso d R 1 . . H
P2 0.11319(4) 0.03585(11) 0.26504(4) 0.02875(13) Uani d . 1 . . P
O5 0.06599(13) 0.0792(4) 0.33259(12) 0.0462(5) Uani d . 1 . . O
O6 0.22771(11) 0.1089(3) 0.30189(11) 0.0351(4) Uani d . 1 . . O
O7 0.09954(13) -0.2409(3) 0.23909(12) 0.0351(4) Uani d . 1 . . O
H3 0.1369 -0.2633 0.2125 0.042 Uiso d R 1 . . H
O8 0.05059(13) 0.1729(4) 0.16759(12) 0.0430(5) Uani d . 1 . . O
H4 0.0044 0.1029 0.1274 0.052 Uiso d R 1 . . H
N1 0.31374(13) 0.5765(4) 0.57448(12) 0.0302(4) Uani d . 1 . . N
H5 0.3088 0.4160 0.5844 0.036 Uiso calc R 1 . . H
C1 0.33789(19) 0.5967(5) 0.48965(17) 0.0372(6) Uani d . 1 . . C
H6 0.2727 0.5902 0.4306 0.045 Uiso calc R 1 . . H
H7 0.3718 0.7503 0.4917 0.045 Uiso calc R 1 . . H
C2 0.40896(18) 0.3947(5) 0.49126(17) 0.0366(5) Uani d . 1 . . C
H8 0.4217 0.4045 0.4349 0.044 Uiso calc R 1 . . H
H9 0.4763 0.4091 0.5478 0.044 Uiso calc R 1 . . H
C3 0.2107(2) 0.6867(6) 0.5578(2) 0.0464(7) Uani d . 1 . . C
H10 0.2092 0.8536 0.5383 0.056 Uiso calc R 1 . . H
H11 0.2045 0.6856 0.6176 0.056 Uiso calc R 1 . . H
C4 0.11798(19) 0.5546(6) 0.48212(18) 0.0455(7) Uani d . 1 . . C
H12 0.0529 0.6121 0.4816 0.055 Uiso calc R 1 . . H
H13 0.1147 0.5841 0.4193 0.055 Uiso calc R 1 . . H
C5 0.4043(2) 0.6722(6) 0.66384(17) 0.0476(7) Uani d . 1 . . C
H14 0.3974 0.8458 0.6672 0.057 Uiso calc R 1 . . H
H15 0.4703 0.6392 0.6611 0.057 Uiso calc R 1 . . H
C6 0.4060(2) 0.5565(7) 0.75234(17) 0.0532(9) Uani d . 1 . . C
H16 0.4682 0.6099 0.8085 0.064 Uiso calc R 1 . . H
H17 0.3443 0.6072 0.7596 0.064 Uiso calc R 1 . . H
O9 0.36237(14) 0.1699(4) 0.49249(13) 0.0452(5) Uani d . 1 . . O
H18 0.3121 0.1557 0.4320 0.054 Uiso d R 1 . . H
O10 0.12986(14) 0.3044(4) 0.50272(13) 0.0491(5) Uani d . 1 . . O
H19 0.1083 0.2354 0.4491 0.059 Uiso d R 1 . . H
O11 0.40698(14) 0.3044(4) 0.74634(13) 0.0499(5) Uani d . 1 . . O
H20 0.4750 0.2682 0.7771 0.060 Uiso d R 1 . . H
N2 0.77358(13) 0.6721(4) 0.09932(13) 0.0287(4) Uani d . 1 . . N
H21 0.7905 0.8318 0.1073 0.034 Uiso calc R 1 A 1 H
C7 0.8556(2) 0.5487(7) 0.0803(2) 0.0346(8) Uani d P 0.729(4) B 1 C
H22 0.8305 0.3885 0.0553 0.041 Uiso calc PR 0.729(4) B 1 H
H23 0.9186 0.5296 0.1406 0.041 Uiso calc PR 0.729(4) B 1 H
C7A 0.7996(7) 0.5685(18) 0.0243(7) 0.035(2) Uiso d P 0.271(4) B 2 C
C8 0.8844(2) 0.6789(6) 0.01109(19) 0.0449(7) Uani d . 1 B 1 C
H24 0.9518 0.6197 0.0174 0.054 Uiso calc R 1 B 1 H
H25 0.8316 0.6472 -0.0540 0.054 Uiso calc R 1 B 1 H
C9 0.6647(2) 0.6513(6) 0.0138(2) 0.0326(8) Uani d P 0.729(4) B 1 C
H26 0.6721 0.6583 -0.0454 0.039 Uiso calc PR 0.729(4) B 1 H
H27 0.6339 0.4964 0.0160 0.039 Uiso calc PR 0.729(4) B 1 H
C9A 0.6690(6) 0.6448(18) 0.0876(6) 0.033(2) Uiso d P 0.271(4) B 2 C
C10 0.59535(18) 0.8423(6) 0.01397(19) 0.0445(7) Uani d . 1 B 1 C
H28 0.5305 0.8368 -0.0454 0.053 Uiso calc R 1 B 1 H
H29 0.5775 0.8176 0.0668 0.053 Uiso calc R 1 B 1 H
C11 0.7711(2) 0.5870(7) 0.1893(2) 0.0385(9) Uani d P 0.729(4) B 1 C
H30 0.7788 0.4127 0.1940 0.046 Uiso calc PR 0.729(4) B 1 H
H31 0.7037 0.6281 0.1879 0.046 Uiso calc PR 0.729(4) B 1 H
C11A 0.8546(7) 0.569(2) 0.2008(7) 0.041(2) Uiso d P 0.271(4) B 2 C
C12 0.8604(2) 0.7047(7) 0.27677(19) 0.0502(8) Uani d . 1 B 1 C
H32 0.8506 0.6738 0.3338 0.060 Uiso calc R 1 B 1 H
H33 0.9276 0.6362 0.2867 0.060 Uiso calc R 1 B 1 H
O12 0.89125(13) 0.9323(4) 0.02875(12) 0.0397(4) Uani d . 1 B 1 O
H34 0.8572 1.0170 -0.0158 0.048 Uiso d R 1 B 1 H
O13 0.64238(14) 1.0691(4) 0.02313(12) 0.0433(5) Uani d . 1 B 1 O
H35 0.6260 1.1010 -0.0411 0.052 Uiso d R 1 B 1 H
O14 0.86032(14) 0.9570(4) 0.26128(14) 0.0499(5) Uani d . 1 B 1 O
H36 0.9251 1.0007 0.2909 0.060 Uiso d R 1 B 1 H

loop_
_atom_site_aniso_label
_atom_site_aniso_U_11
_atom_site_aniso_U_22
_atom_site_aniso_U_33
_atom_site_aniso_U_12
_atom_site_aniso_U_13
_atom_site_aniso_U_23
P1 0.0308(3) 0.0271(3) 0.0288(3) -0.0023(3) 0.0127(2) -0.0009(3)
O1 0.0465(9) 0.0522(13) 0.0391(9) -0.0169(9) 0.0232(8) -0.0076(9)
O2 0.0363(8) 0.0370(11) 0.0296(8) 0.0011(8) 0.0097(6) -0.0044(7)
O3 0.0434(9) 0.0282(11) 0.0644(12) 0.0026(8) 0.0290(9) 0.0069(9)
O4 0.0363(8) 0.0429(12) 0.0299(8) 0.0078(8) 0.0069(7) -0.0050(8)
P2 0.0294(2) 0.0292(3) 0.0270(3) -0.0041(3) 0.0120(2) -0.0037(3)
O5 0.0450(9) 0.0563(14) 0.0458(9) -0.0140(9) 0.0280(8) -0.0183(9)
O6 0.0316(7) 0.0318(9) 0.0391(8) -0.0055(8) 0.0133(6) -0.0030(8)
O7 0.0387(9) 0.0268(10) 0.0436(9) -0.0060(8) 0.0217(7) -0.0047(8)
O8 0.0450(9) 0.0369(12) 0.0359(9) -0.0014(9) 0.0078(7) 0.0009(8)
N1 0.0342(9) 0.0227(11) 0.0298(9) -0.0001(8) 0.0107(7) -0.0006(8)
C1 0.0459(12) 0.0313(14) 0.0360(11) -0.0010(12) 0.0197(10) 0.0067(11)
C2 0.0351(11) 0.0381(14) 0.0361(12) -0.0005(12) 0.0155(10) -0.0027(11)
C3 0.0443(14) 0.0411(16) 0.0529(15) 0.0091(13) 0.0207(12) -0.0025(13)
C4 0.0366(12) 0.055(2) 0.0421(14) 0.0069(14) 0.0150(11) 0.0013(14)
C5 0.0457(14) 0.0424(18) 0.0405(14) -0.0076(13) 0.0062(11) -0.0119(13)
C6 0.0467(14) 0.075(3) 0.0307(13) 0.0113(17) 0.0106(11) -0.0107(15)
O9 0.0520(10) 0.0313(11) 0.0428(9) 0.0029(9) 0.0123(8) -0.0002(8)
O10 0.0566(11) 0.0531(14) 0.0347(9) -0.0145(11) 0.0177(8) -0.0060(9)
O11 0.0387(9) 0.0624(15) 0.0483(11) 0.0070(10) 0.0192(8) 0.0112(11)
N2 0.0298(8) 0.0251(11) 0.0336(9) -0.0020(8) 0.0161(7) -0.0012(8)
C7 0.0347(15) 0.0308(18) 0.0432(18) 0.0104(15) 0.0217(14) 0.0056(15)
C8 0.0461(14) 0.0498(19) 0.0483(15) 0.0062(14) 0.0295(12) -0.0009(14)
C9 0.0282(14) 0.0269(19) 0.0372(17) -0.0049(14) 0.0095(12) -0.0091(14)
C10 0.0299(11) 0.057(2) 0.0416(14) -0.0006(13) 0.0110(10) 0.0043(14)
C11 0.0373(16) 0.043(2) 0.0401(17) -0.0012(17) 0.0215(14) 0.0082(17)
C12 0.0454(15) 0.071(2) 0.0329(13) -0.0002(15) 0.0159(11) 0.0083(14)
O12 0.0391(9) 0.0427(12) 0.0300(8) -0.0048(8) 0.0088(7) 0.0087(8)
O13 0.0526(10) 0.0373(12) 0.0380(9) 0.0044(9) 0.0184(8) -0.0018(8)
O14 0.0377(9) 0.0608(15) 0.0508(11) -0.0054(10) 0.0193(8) -0.0100(10)

loop_
_atom_type_symbol
_atom_type_description
_atom_type_scat_dispersion_real
_atom_type_scat_dispersion_imag
_atom_type_scat_source
C C 0.0033 0.0016 'International Tables Vol C Tables 4.2.6.8 and 6.1.1.4'
H H 0.0000 0.0000 'International Tables Vol C Tables 4.2.6.8 and 6.1.1.4'
N N 0.0061 0.0033 'International Tables Vol C Tables 4.2.6.8 and 6.1.1.4'
O O 0.0106 0.0060 'International Tables Vol C Tables 4.2.6.8 and 6.1.1.4'
P P 0.1023 0.0942 'International Tables Vol C Tables 4.2.6.8 and 6.1.1.4'

loop_
_geom_angle_atom_site_label_1
_geom_angle_atom_site_label_2
_geom_angle_atom_site_label_3
_geom_angle
O1 P1 O2 116.37(10)
O1 P1 O3 106.18(11)
O2 P1 O3 110.66(10)
O1 P1 O4 109.45(10)
O2 P1 O4 109.10(9)
O3 P1 O4 104.39(10)
P1 O3 H1 116.8
P1 O4 H2 108.7
O5 P2 O6 115.37(9)
O5 P2 O8 111.35(11)
O6 P2 O8 106.63(10)
O5 P2 O7 107.12(11)
O6 P2 O7 110.24(10)
O8 P2 O7 105.73(10)
P2 O7 H3 104.2
P2 O8 H4 116.5
C3 N1 C1 113.68(19)
C3 N1 C5 112.4(2)
C1 N1 C5 110.54(19)
C3 N1 H5 106.6
C1 N1 H5 106.6
C5 N1 H5 106.6
C2 C1 N1 110.0(2)
C2 C1 H6 109.7
N1 C1 H6 109.7
C2 C1 H7 109.7
N1 C1 H7 109.7
H6 C1 H7 108.2
O9 C2 C1 110.2(2)
O9 C2 H8 109.6
C1 C2 H8 109.6
O9 C2 H9 109.6
C1 C2 H9 109.6
H8 C2 H9 108.1
N1 C3 C4 112.4(2)
N1 C3 H10 109.1
C4 C3 H10 109.1
N1 C3 H11 109.1
C4 C3 H11 109.1
H10 C3 H11 107.9
O10 C4 C3 108.9(2)
O10 C4 H12 109.9
C3 C4 H12 109.9
O10 C4 H13 109.9
C3 C4 H13 109.9
H12 C4 H13 108.3
N1 C5 C6 110.8(2)
N1 C5 H14 109.5
C6 C5 H14 109.5
N1 C5 H15 109.5
C6 C5 H15 109.5
H14 C5 H15 108.1
O11 C6 C5 111.1(2)
O11 C6 H16 109.4
C5 C6 H16 109.4
O11 C6 H17 109.4
C5 C6 H17 109.4
H16 C6 H17 108.0
C2 O9 H18 102.8
C4 O10 H19 105.5
C6 O11 H20 103.3
C9A N2 C7 142.1(4)
C9A N2 C7A 117.8(5)
C9A N2 C11 68.2(4)
C7 N2 C11 112.8(2)
C7A N2 C11 137.0(4)
C7 N2 C9 111.5(2)
C7A N2 C9 78.1(4)
C11 N2 C9 111.0(2)
C9A N2 C11A 110.0(5)
C7 N2 C11A 75.4(4)
C7A N2 C11A 108.6(5)
C9 N2 C11A 147.3(4)
C9A N2 H21 108.5
C7 N2 H21 107.1
C7A N2 H21 109.9
C11 N2 H21 107.1
C9 N2 H21 107.1
C11A N2 H21 100.6
N2 C7 C8 114.1(3)
N2 C7 H22 108.7
C8 C7 H22 108.7
N2 C7 H23 108.7
C8 C7 H23 108.7
H22 C7 H23 107.6
O12 C8 C7 110.7(2)
O12 C8 H24 109.5
C7 C8 H24 109.5
O12 C8 H25 109.5
C7 C8 H25 109.5
H24 C8 H25 108.1
C10 C9 N2 111.5(2)
C10 C9 H26 109.3
N2 C9 H26 109.3
C10 C9 H27 109.3
N2 C9 H27 109.3
H26 C9 H27 108.0
O13 C10 C9 111.4(2)
O13 C10 H28 109.3
C9 C10 H28 109.3
O13 C10 H29 109.3
C9 C10 H29 109.3
H28 C10 H29 108.0
N2 C11 C12 110.1(2)
N2 C11 H30 109.6
C12 C11 H30 109.6
N2 C11 H31 109.6
C12 C11 H31 109.6
H30 C11 H31 108.2
O14 C12 C11 109.3(2)
O14 C12 H32 109.8
C11 C12 H32 109.8
O14 C12 H33 109.8
C11 C12 H33 109.8
H32 C12 H33 108.3
C8 O12 H34 116.7
C10 O13 H35 100.3
C12 O14 H36 105.5

loop_
_geom_bond_atom_site_label_1
_geom_bond_atom_site_label_2
_geom_bond_site_symmetry_2
_geom_bond_distance
_geom_bond_publ_flag
P1 O1 . 1.4907(17) yes
P1 O2 . 1.5034(16) yes
P1 O3 . 1.567(2) yes
P1 O4 . 1.5787(17) yes
O3 H1 . 0.8250 ?
O4 H2 . 0.8768 ?
P2 O5 . 1.4915(16) yes
P2 O6 . 1.5129(15) yes
P2 O8 . 1.5688(18) yes
P2 O7 . 1.5740(17) yes
O7 H3 . 0.8117 ?
O8 H4 . 0.7768 ?
N1 C3 . 1.492(3) yes
N1 C1 . 1.505(3) yes
N1 C5 . 1.506(3) yes
N1 H5 . 0.9100 ?
C1 C2 . 1.496(4) yes
C1 H6 . 0.9700 ?
C1 H7 . 0.9700 ?
C2 O9 . 1.412(3) yes
C2 H8 . 0.9700 ?
C2 H9 . 0.9700 ?
C3 C4 . 1.506(4) yes
C3 H10 . 0.9700 ?
C3 H11 . 0.9700 ?
C4 O10 . 1.414(4) yes
C4 H12 . 0.9700 ?
C4 H13 . 0.9700 ?
C5 C6 . 1.507(4) yes
C5 H14 . 0.9700 ?
C5 H15 . 0.9700 ?
C6 O11 . 1.399(4) yes
C6 H16 . 0.9700 ?
C6 H17 . 0.9700 ?
O9 H18 . 0.8945 ?
O10 H19 . 0.8405 ?
O11 H20 . 0.8856 ?
N2 C9A . 1.414(8) ?
N2 C7 . 1.484(3) yes
N2 C7A . 1.484(9) ?
N2 C11 . 1.491(3) yes
N2 C9 . 1.527(3) yes
N2 C11A . 1.587(10) ?
N2 H21 . 0.9100 ?
C7 C8 . 1.493(4) yes
C7 H22 . 0.9700 ?
C7 H23 . 0.9700 ?
C8 O12 . 1.425(4) yes
C8 H24 . 0.9700 ?
C8 H25 . 0.9700 ?
C9 C10 . 1.443(4) yes
C9 H26 . 0.9700 ?
C9 H27 . 0.9700 ?
C10 O13 . 1.398(4) yes
C10 H28 . 0.9700 ?
C10 H29 . 0.9700 ?
C11 C12 . 1.530(4) yes
C11 H30 . 0.9700 ?
C11 H31 . 0.9700 ?
C12 O14 . 1.418(4) yes
C12 H32 . 0.9700 ?
C12 H33 . 0.9700 ?
O12 H34 . 0.7968 ?
O13 H35 . 0.9347 ?
O14 H36 . 0.8568 ?

loop_
_geom_hbond_atom_site_label_D
_geom_hbond_atom_site_label_H
_geom_hbond_atom_site_label_A
_geom_hbond_site_symmetry_A
_geom_hbond_distance_DH
_geom_hbond_distance_HA
_geom_hbond_distance_DA
_geom_hbond_angle_DHA
_geom_hbond_publ_flag
O3 H1 O6 . 0.82 1.85 2.670(2) 170 yes
O4 H2 O6 1_565 0.88 1.82 2.680(2) 166 yes
O7 H3 O2 1_545 0.81 1.84 2.642(2) 171 yes
O8 H4 O12 1_445 0.78 1.90 2.681(2) 180 yes
N1 H5 O9 . 0.91 2.33 2.818(3) 113 yes
N1 H5 O10 . 0.91 2.35 2.774(3) 108 yes
N1 H5 O11 . 0.91 2.35 2.830(3) 113 yes
O9 H18 O6 . 0.89 1.85 2.738(2) 170 yes
O10 H19 O5 . 0.84 1.85 2.690(2) 178 yes
O11 H20 O1 2_646 0.89 1.79 2.671(2) 175 yes
N2 H21 O14 . 0.91 2.25 2.754(3) 114 yes
N2 H21 O12 . 0.91 2.32 2.768(2) 110 yes
N2 H21 O13 . 0.91 2.32 2.779(3) 111 yes
O12 H34 O2 2_655 0.80 1.88 2.655(2) 163 yes
O13 H35 O1 2_655 0.93 1.71 2.644(2) 173 yes
O14 H36 O5 1_665 0.86 1.85 2.698(2) 169 yes
